data_2213894
loop_
_publ_author_name
'Harrison, William T. A.'
'Vijaya Kumari'
'H. J. Ravindra'
'S. M. Dharmaprakash'

_publ_section_title
;
 1-(4-Hydroxyphenyl)-3-(3,4,5-trimethoxyphenyl)prop-2-en-1-one
;
_journal_coeditor_code LW2015
_journal_issue 6
_journal_name_full 'Acta Crystallographica Section E'
_journal_page_first o2928
_journal_page_last o2928
_journal_paper_doi 10.1107/S1600536807024038
_journal_volume 63
_journal_year 2007
_chemical_formula_iupac 'C18 H18 O5'
_chemical_formula_moiety 'C18 H18 O5'
_chemical_formula_sum 'C18 H18 O5'
_chemical_formula_weight 314.32
_chemical_name_systematic
;
1-(4-hydroxyphenyl)-3-(3,4,5-trimethoxyphenyl)-2-propen-1-one
;
_space_group_IT_number 14
_symmetry_cell_setting monoclinic
_symmetry_space_group_name_Hall '-P 2ybc'
_symmetry_space_group_name_H-M 'P 1 21/c 1'
_atom_sites_solution_hydrogens mixed
_atom_sites_solution_primary direct
_atom_sites_solution_secondary difmap
_audit_creation_method SHELXL-97
_cell_angle_alpha 90.00
_cell_angle_beta 106.399(2)
_cell_angle_gamma 90.00
_cell_formula_units_Z 4
_cell_length_a 12.4431(18)
_cell_length_b 8.5528(12)
_cell_length_c 15.470(2)
_cell_measurement_reflns_used 853
_cell_measurement_temperature 295(2)
_cell_measurement_theta_max 25.14
_cell_measurement_theta_min 4.65
_cell_volume 1579.4(4)
_computing_cell_refinement 'SAINT (Bruker, 1999)'
_computing_data_collection 'SMART (Bruker, 1999)'
_computing_data_reduction SAINT
_computing_molecular_graphics 'ORTEP-3 (Farrugia, 1997)'
_computing_publication_material 'SHELXL-97 (Sheldrick, 1997)'
_computing_structure_refinement 'SHELXL-97 (Sheldrick, 1997)'
_computing_structure_solution 'SHELXS-97 (Sheldrick, 1997)'
_diffrn_ambient_temperature 295(2)
_diffrn_measured_fraction_theta_full 0.995
_diffrn_measured_fraction_theta_max 0.995
_diffrn_measurement_device_type 'Bruker SMART1000 CCD'
_diffrn_measurement_method \w
_diffrn_radiation_monochromator graphite
_diffrn_radiation_source 'fine-focus sealed tube'
_diffrn_radiation_type MoK\a
_diffrn_radiation_wavelength 0.71073
_diffrn_reflns_av_R_equivalents 0.0573
_diffrn_reflns_av_sigmaI/netI 0.0624
_diffrn_reflns_limit_h_max 8
_diffrn_reflns_limit_h_min -15
_diffrn_reflns_limit_k_max 10
_diffrn_reflns_limit_k_min -7
_diffrn_reflns_limit_l_max 19
_diffrn_reflns_limit_l_min -18
_diffrn_reflns_number 7097
_diffrn_reflns_theta_full 26.00
_diffrn_reflns_theta_max 26.00
_diffrn_reflns_theta_min 4.65
_diffrn_standards_decay_% 0
_exptl_absorpt_coefficient_mu 0.096
_exptl_absorpt_correction_T_max 0.981
_exptl_absorpt_correction_T_min 0.960
_exptl_absorpt_correction_type multi-scan
_exptl_absorpt_process_details '(SADABS; Bruker, 1999)'
_exptl_crystal_colour 'pale yellow'
_exptl_crystal_density_diffrn 1.322
_exptl_crystal_density_method 'not measured'
_exptl_crystal_description block
_exptl_crystal_F_000 664
_exptl_crystal_size_max 0.25
_exptl_crystal_size_mid 0.20
_exptl_crystal_size_min 0.20
_refine_diff_density_max 0.332
_refine_diff_density_min -0.201
_refine_ls_extinction_method none
_refine_ls_goodness_of_fit_ref 0.998
_refine_ls_hydrogen_treatment constr
_refine_ls_matrix_type full
_refine_ls_number_parameters 211
_refine_ls_number_reflns 3088
_refine_ls_number_restraints 0
_refine_ls_restrained_S_all 0.998
_refine_ls_R_factor_all 0.1287
_refine_ls_R_factor_gt 0.0662
_refine_ls_shift/su_max 0.000
_refine_ls_shift/su_mean 0.000
_refine_ls_structure_factor_coef Fsqd
_refine_ls_weighting_details 'calc w=1/[\s^2^(Fo^2^)+(0.0929P)^2^] where P=(Fo^2^+2Fc^2^)/3'
_refine_ls_weighting_scheme calc
_refine_ls_wR_factor_gt 0.1545
_refine_ls_wR_factor_ref 0.1792
_reflns_number_gt 1656
_reflns_number_total 3088
_reflns_threshold_expression I>2\s(I)
_cod_data_source_file lw2015.cif
_cod_data_source_block I
_cod_depositor_comments
;
The following automatic conversions were performed:

'_atom_sites_solution_hydrogens' value 'difmap and geom' was changed
to 'mixed'.

Automatic conversion script
Id: cif_fix_values 6452 2018-10-05 10:23:21Z andrius 
;
_cod_original_sg_symbol_H-M 'P 21/c'
_cod_database_code 2213894
_cod_database_fobs_code 2213894

loop_
_symmetry_equiv_pos_as_xyz
'x, y, z'
'-x, y+1/2, -z+1/2'
'-x, -y, -z'
'x, -y-1/2, z-1/2'

loop_
_atom_site_type_symbol
_atom_site_label
_atom_site_fract_x
_atom_site_fract_y
_atom_site_fract_z
_atom_site_U_iso_or_equiv
_atom_site_adp_type
_atom_site_calc_flag
_atom_site_refinement_flags
_atom_site_occupancy
C C1 0.3208(2) 0.4896(3) 0.30271(17) 0.0493(7) Uani d . 1
H H1A 0.2754 0.4203 0.3228 0.059 Uiso calc R 1
C C2 0.3227(2) 0.4838(3) 0.21394(17) 0.0522(7) Uani d . 1
H H2 0.2788 0.4112 0.1747 0.063 Uiso calc R 1
C C3 0.3899(2) 0.5859(3) 0.18339(16) 0.0480(7) Uani d . 1
C C4 0.4558(2) 0.6933(4) 0.24210(18) 0.0518(7) Uani d . 1
H H4 0.5014 0.7618 0.2218 0.062 Uiso calc R 1
C C5 0.4535(2) 0.6982(3) 0.33056(17) 0.0495(7) Uani d . 1
H H5 0.4982 0.7703 0.3696 0.059 Uiso calc R 1
C C6 0.3858(2) 0.5978(3) 0.36287(16) 0.0436(7) Uani d . 1
C C7 0.3856(2) 0.6078(3) 0.45843(17) 0.0485(7) Uani d . 1
C C8 0.3021(3) 0.5194(4) 0.48890(18) 0.0557(8) Uani d . 1
H H8 0.2450 0.4685 0.4462 0.067 Uiso calc R 1
C C9 0.3050(2) 0.5093(4) 0.57539(18) 0.0519(7) Uani d . 1
H H9 0.3643 0.5603 0.6158 0.062 Uiso calc R 1
C C10 0.2269(2) 0.4285(3) 0.61475(17) 0.0483(7) Uani d . 1
C C11 0.1338(2) 0.3478(4) 0.56173(18) 0.0540(8) Uani d . 1
H H11 0.1209 0.3429 0.4996 0.065 Uiso calc R 1
C C12 0.0609(2) 0.2754(4) 0.60208(19) 0.0536(8) Uani d . 1
C C13 0.0808(2) 0.2791(3) 0.69571(18) 0.0511(7) Uani d . 1
C C14 0.1739(2) 0.3589(3) 0.74823(16) 0.0487(7) Uani d . 1
C C15 0.2463(2) 0.4328(3) 0.70822(17) 0.0491(7) Uani d . 1
H H15 0.3084 0.4857 0.7438 0.059 Uiso calc R 1
C C16 -0.0614(3) 0.1908(4) 0.4622(2) 0.0831(11) Uani d . 1
H H16A -0.1310 0.1363 0.4386 0.125 Uiso calc R 1
H H16B -0.0034 0.1380 0.4439 0.125 Uiso calc R 1
H H16C -0.0687 0.2959 0.4395 0.125 Uiso calc R 1
C C17 -0.0895(3) 0.2857(5) 0.7318(2) 0.0783(10) Uani d . 1
H H17A -0.1324 0.2294 0.7643 0.118 Uiso calc R 1
H H17B -0.1326 0.2965 0.6700 0.118 Uiso calc R 1
H H17C -0.0713 0.3875 0.7581 0.118 Uiso calc R 1
C C18 0.2756(3) 0.4307(5) 0.89628(19) 0.0819(12) Uani d . 1
H H18A 0.2731 0.4176 0.9573 0.123 Uiso calc R 1
H H18B 0.2713 0.5400 0.8815 0.123 Uiso calc R 1
H H18C 0.3444 0.3884 0.8900 0.123 Uiso calc R 1
O O1 0.3881(2) 0.5740(3) 0.09582(12) 0.0697(7) Uani d . 1
H H1 0.4368 0.6355 0.0742 0.084 Uiso d R 1
O O2 0.45533(17) 0.6910(3) 0.51111(12) 0.0603(6) Uani d . 1
O O3 -0.03409(19) 0.1939(3) 0.55607(14) 0.0720(7) Uani d . 1
O O4 0.01136(18) 0.2021(3) 0.73646(13) 0.0642(6) Uani d . 1
O O5 0.18695(18) 0.3539(3) 0.83935(12) 0.0628(6) Uani d . 1

loop_
_atom_site_aniso_label
_atom_site_aniso_U_11
_atom_site_aniso_U_22
_atom_site_aniso_U_33
_atom_site_aniso_U_12
_atom_site_aniso_U_13
_atom_site_aniso_U_23
C1 0.0551(17) 0.0436(18) 0.0499(15) -0.0043(14) 0.0161(13) 0.0026(12)
C2 0.0619(18) 0.0421(18) 0.0490(15) -0.0073(15) 0.0097(14) -0.0030(12)
C3 0.0564(17) 0.0438(17) 0.0420(14) 0.0032(14) 0.0110(13) 0.0038(12)
C4 0.0531(16) 0.0484(19) 0.0519(16) -0.0040(14) 0.0119(13) 0.0067(13)
C5 0.0512(16) 0.0461(18) 0.0467(14) -0.0048(14) 0.0062(12) -0.0021(12)
C6 0.0442(14) 0.0411(17) 0.0437(13) 0.0049(13) 0.0098(12) 0.0024(12)
C7 0.0501(16) 0.0484(18) 0.0469(14) 0.0090(14) 0.0135(13) -0.0009(13)
C8 0.0549(17) 0.061(2) 0.0496(16) -0.0004(16) 0.0114(14) -0.0013(14)
C9 0.0556(17) 0.0503(18) 0.0491(15) 0.0059(15) 0.0137(14) -0.0006(13)
C10 0.0548(16) 0.0439(18) 0.0465(15) 0.0090(14) 0.0146(13) 0.0032(12)
C11 0.0608(17) 0.057(2) 0.0417(14) 0.0041(16) 0.0107(13) 0.0013(13)
C12 0.0546(17) 0.0496(19) 0.0520(15) 0.0019(15) 0.0077(13) -0.0012(13)
C13 0.0540(16) 0.0469(18) 0.0530(16) 0.0065(15) 0.0163(14) 0.0063(13)
C14 0.0571(16) 0.0474(18) 0.0405(14) 0.0129(15) 0.0120(13) 0.0030(12)
C15 0.0514(16) 0.0450(18) 0.0489(15) 0.0022(14) 0.0107(13) -0.0021(12)
C16 0.079(2) 0.079(3) 0.072(2) -0.008(2) -0.0092(18) -0.0128(18)
C17 0.064(2) 0.095(3) 0.084(2) 0.000(2) 0.0335(18) 0.008(2)
C18 0.117(3) 0.085(3) 0.0390(16) -0.009(2) 0.0151(18) -0.0043(16)
O1 0.0941(17) 0.0699(16) 0.0458(11) -0.0159(13) 0.0208(11) 0.0009(9)
O2 0.0637(13) 0.0664(15) 0.0508(11) -0.0055(11) 0.0159(10) -0.0122(10)
O3 0.0737(14) 0.0739(17) 0.0663(13) -0.0146(13) 0.0162(11) -0.0057(11)
O4 0.0677(13) 0.0592(15) 0.0684(13) -0.0011(12) 0.0236(11) 0.0114(10)
O5 0.0721(14) 0.0710(15) 0.0460(10) 0.0003(12) 0.0179(10) 0.0016(10)

loop_
_atom_type_symbol
_atom_type_description
_atom_type_scat_dispersion_real
_atom_type_scat_dispersion_imag
_atom_type_scat_source
C C 0.0033 0.0016 'International Tables Vol C Tables 4.2.6.8 and 6.1.1.4'
H H 0.0000 0.0000 'International Tables Vol C Tables 4.2.6.8 and 6.1.1.4'
O O 0.0106 0.0060 'International Tables Vol C Tables 4.2.6.8 and 6.1.1.4'

loop_
_geom_angle_atom_site_label_1
_geom_angle_atom_site_label_2
_geom_angle_atom_site_label_3
_geom_angle
C2 C1 C6 121.1(3)
C2 C1 H1A 119.5
C6 C1 H1A 119.5
C3 C2 C1 120.0(3)
C3 C2 H2 120.0
C1 C2 H2 120.0
O1 C3 C2 117.0(3)
O1 C3 C4 123.1(3)
C2 C3 C4 119.9(2)
C5 C4 C3 119.8(3)
C5 C4 H4 120.1
C3 C4 H4 120.1
C4 C5 C6 121.5(3)
C4 C5 H5 119.3
C6 C5 H5 119.3
C5 C6 C1 117.7(2)
C5 C6 C7 119.6(2)
C1 C6 C7 122.6(3)
O2 C7 C8 121.0(2)
O2 C7 C6 119.6(3)
C8 C7 C6 119.5(3)
C9 C8 C7 122.4(3)
C9 C8 H8 118.8
C7 C8 H8 118.8
C8 C9 C10 128.2(3)
C8 C9 H9 115.9
C10 C9 H9 115.9
C15 C10 C11 119.5(3)
C15 C10 C9 118.6(3)
C11 C10 C9 121.9(2)
C12 C11 C10 119.8(2)
C12 C11 H11 120.1
C10 C11 H11 120.1
O3 C12 C11 124.5(3)
O3 C12 C13 114.8(3)
C11 C12 C13 120.6(3)
O4 C13 C14 119.7(2)
O4 C13 C12 120.9(3)
C14 C13 C12 119.4(3)
O5 C14 C15 124.8(3)
O5 C14 C13 114.9(3)
C15 C14 C13 120.2(2)
C14 C15 C10 120.5(3)
C14 C15 H15 119.7
C10 C15 H15 119.7
O3 C16 H16A 109.5
O3 C16 H16B 109.5
H16A C16 H16B 109.5
O3 C16 H16C 109.5
H16A C16 H16C 109.5
H16B C16 H16C 109.5
O4 C17 H17A 109.5
O4 C17 H17B 109.5
H17A C17 H17B 109.5
O4 C17 H17C 109.5
H17A C17 H17C 109.5
H17B C17 H17C 109.5
O5 C18 H18A 109.5
O5 C18 H18B 109.5
H18A C18 H18B 109.5
O5 C18 H18C 109.5
H18A C18 H18C 109.5
H18B C18 H18C 109.5
C3 O1 H1 119.2
C12 O3 C16 117.8(3)
C13 O4 C17 113.3(2)
C18 O5 C14 119.1(2)

loop_
_geom_bond_atom_site_label_1
_geom_bond_atom_site_label_2
_geom_bond_distance
C1 C2 1.381(4)
C1 C6 1.397(4)
C1 H1A 0.9300
C2 C3 1.381(4)
C2 H2 0.9300
C3 O1 1.352(3)
C3 C4 1.386(4)
C4 C5 1.377(4)
C4 H4 0.9300
C5 C6 1.391(4)
C5 H5 0.9300
C6 C7 1.481(4)
C7 O2 1.235(3)
C7 C8 1.466(4)
C8 C9 1.331(4)
C8 H8 0.9300
C9 C10 1.458(4)
C9 H9 0.9300
C10 C15 1.398(3)
C10 C11 1.398(4)
C11 C12 1.384(4)
C11 H11 0.9300
C12 O3 1.384(3)
C12 C13 1.399(4)
C13 O4 1.373(3)
C13 C14 1.392(4)
C14 O5 1.373(3)
C14 C15 1.382(4)
C15 H15 0.9300
C16 O3 1.395(4)
C16 H16A 0.9600
C16 H16B 0.9600
C16 H16C 0.9600
C17 O4 1.429(4)
C17 H17A 0.9600
C17 H17B 0.9600
C17 H17C 0.9600
C18 O5 1.369(4)
C18 H18A 0.9600
C18 H18B 0.9600
C18 H18C 0.9600
O1 H1 0.9331

loop_
_geom_hbond_atom_site_label_D
_geom_hbond_atom_site_label_H
_geom_hbond_atom_site_label_A
_geom_hbond_site_symmetry_A
_geom_hbond_distance_DH
_geom_hbond_distance_HA
_geom_hbond_distance_DA
_geom_hbond_angle_DHA
O1 H1 O2 4_575 0.93 1.83 2.660(3) 147
C2 H2 Cg1 4_565 0.93 2.72 3.536(3) 147

loop_
_geom_torsion_atom_site_label_1
_geom_torsion_atom_site_label_2
_geom_torsion_atom_site_label_3
_geom_torsion_atom_site_label_4
_geom_torsion
C6 C1 C2 C3 0.1(4)
C1 C2 C3 O1 179.9(3)
C1 C2 C3 C4 0.4(4)
O1 C3 C4 C5 -179.8(3)
C2 C3 C4 C5 -0.4(4)
C3 C4 C5 C6 -0.3(4)
C4 C5 C6 C1 0.8(4)
C4 C5 C6 C7 -179.7(3)
C2 C1 C6 C5 -0.7(4)
C2 C1 C6 C7 179.8(3)
C5 C6 C7 O2 -9.0(4)
C1 C6 C7 O2 170.5(3)
C5 C6 C7 C8 170.6(3)
C1 C6 C7 C8 -9.9(4)
O2 C7 C8 C9 -8.0(4)
C6 C7 C8 C9 172.3(3)
C7 C8 C9 C10 178.8(3)
C8 C9 C10 C15 179.9(3)
C8 C9 C10 C11 -0.3(5)
C15 C10 C11 C12 1.1(4)
C9 C10 C11 C12 -178.8(3)
C10 C11 C12 O3 179.4(3)
C10 C11 C12 C13 -1.4(4)
O3 C12 C13 O4 1.9(4)
C11 C12 C13 O4 -177.3(3)
O3 C12 C13 C14 -179.6(3)
C11 C12 C13 C14 1.1(4)
O4 C13 C14 O5 -0.7(4)
C12 C13 C14 O5 -179.2(2)
O4 C13 C14 C15 178.0(3)
C12 C13 C14 C15 -0.5(4)
O5 C14 C15 C10 178.7(2)
C13 C14 C15 C10 0.1(4)
C11 C10 C15 C14 -0.4(4)
C9 C10 C15 C14 179.4(3)
C11 C12 O3 C16 -3.3(4)
C13 C12 O3 C16 177.5(3)
C14 C13 O4 C17 101.8(3)
C12 C13 O4 C17 -79.7(3)
C15 C14 O5 C18 2.1(4)
C13 C14 O5 C18 -179.3(3)

loop_
_cod_related_entry_id
_cod_related_entry_database
_cod_related_entry_code
1 ChemSpider 30655251
